data_4027219
loop_
_publ_author_name
'Chinmay Chowdhury'
'Bimolendu Das'
'Sanjukta Mukherjee'
'Basudeb Achari'

_publ_section_title
;
 Palladium-Catalyzed Approach for the General Synthesis of
 (E)-2-Arylmethylidene-N-tosylindolines and
 (E)-2-Arylmethylidene-N-tosyl/nosyltetrahydroquinolines: Access to
 2-Substituted Indoles and Quinolines
;
_journal_name_full 'Journal of Organic Chemistry'
_journal_page_first 5108
_journal_page_last 5119
_journal_paper_doi 10.1021/jo300458v
_journal_volume 77
_journal_year 2012
_chemical_formula_moiety C22H19NO2S
_chemical_formula_sum 'C22 H19 N O2 S'
_chemical_formula_weight 361.44
_chemical_melting_point 401(1)
_chemical_name_common Indole
_chemical_name_systematic
; 
 ? 
;
_space_group_IT_number 2
_symmetry_cell_setting triclinic
_symmetry_space_group_name_Hall '-P 1'
_symmetry_space_group_name_H-M 'P -1'
_atom_sites_solution_hydrogens geom
_atom_sites_solution_primary direct
_atom_sites_solution_secondary difmap
_audit_creation_method SHELXL-97
_cell_angle_alpha 88.796(5)
_cell_angle_beta 74.623(5)
_cell_angle_gamma 86.501(5)
_cell_formula_units_Z 4
_cell_length_a 9.8549(10)
_cell_length_b 12.8504(13)
_cell_length_c 15.1652(15)
_cell_measurement_reflns_used 9866
_cell_measurement_temperature 296(2)
_cell_measurement_theta_max 28.60
_cell_measurement_theta_min 1.39
_cell_volume 1848.3(3)
_computing_structure_refinement 'SHELXL-97 (Sheldrick, 1997)'
_computing_structure_solution 'SHELXS-97 (Sheldrick, 1990)'
_diffrn_ambient_temperature 296(2)
_diffrn_measured_fraction_theta_full 0.990
_diffrn_measured_fraction_theta_max 0.990
_diffrn_measurement_device_type 'CCD area detector'
_diffrn_measurement_method 'phi and omega scans'
_diffrn_radiation_monochromator graphite
_diffrn_radiation_source 'fine-focus sealed tube'
_diffrn_radiation_type MoK\a
_diffrn_radiation_wavelength 0.71073
_diffrn_reflns_av_R_equivalents 0.0318
_diffrn_reflns_av_sigmaI/netI 0.0316
_diffrn_reflns_limit_h_max 13
_diffrn_reflns_limit_h_min -13
_diffrn_reflns_limit_k_max 15
_diffrn_reflns_limit_k_min -17
_diffrn_reflns_limit_l_max 19
_diffrn_reflns_limit_l_min -20
_diffrn_reflns_number 36753
_diffrn_reflns_theta_full 28.60
_diffrn_reflns_theta_max 28.60
_diffrn_reflns_theta_min 1.39
_exptl_absorpt_coefficient_mu 0.191
_exptl_absorpt_correction_T_max 0.9943
_exptl_absorpt_correction_T_min 0.9830
_exptl_absorpt_correction_type multi-scan
_exptl_crystal_colour colourless
_exptl_crystal_density_diffrn 1.299
_exptl_crystal_description niddle-shaped
_exptl_crystal_F_000 760
_exptl_crystal_size_max 0.09
_exptl_crystal_size_mid 0.06
_exptl_crystal_size_min 0.03
_refine_diff_density_max 0.534
_refine_diff_density_min -0.393
_refine_diff_density_rms 0.050
_refine_ls_extinction_method none
_refine_ls_goodness_of_fit_ref 0.872
_refine_ls_hydrogen_treatment mixed
_refine_ls_matrix_type full
_refine_ls_number_parameters 471
_refine_ls_number_reflns 9377
_refine_ls_number_restraints 0
_refine_ls_restrained_S_all 0.872
_refine_ls_R_factor_all 0.0723
_refine_ls_R_factor_gt 0.0498
_refine_ls_shift/su_max 0.076
_refine_ls_shift/su_mean 0.001
_refine_ls_structure_factor_coef Fsqd
_refine_ls_weighting_details 'calc w=1/[\s^2^(Fo^2^)+(0.1000P)^2^+0.9885P] where P=(Fo^2^+2Fc^2^)/3'
_refine_ls_weighting_scheme calc
_refine_ls_wR_factor_gt 0.1401
_refine_ls_wR_factor_ref 0.1628
_reflns_number_gt 6928
_reflns_number_total 9377
_reflns_threshold_expression >2sigma(I)
_cod_data_source_file jo300458v_si_003.cif
_cod_data_source_block snj_3_177_040211_0m
_cod_database_code 4027219

loop_
_symmetry_equiv_pos_as_xyz
'x, y, z'
'-x, -y, -z'

loop_
_atom_site_label
_atom_site_type_symbol
_atom_site_fract_x
_atom_site_fract_y
_atom_site_fract_z
_atom_site_U_iso_or_equiv
_atom_site_adp_type
_atom_site_occupancy
_atom_site_symmetry_multiplicity
_atom_site_calc_flag
_atom_site_refinement_flags
S2 S 0.27003(5) -0.09956(4) 0.24508(3) 0.04011(13) Uani 1 1 d .
S1 S 0.63655(6) 0.22090(4) 0.11806(4) 0.04411(14) Uani 1 1 d .
C38 C 0.0909(2) -0.09492(15) 0.24782(13) 0.0399(4) Uani 1 1 d .
C4 C 0.6307(2) 0.42426(15) 0.17118(13) 0.0388(4) Uani 1 1 d .
C3 C 0.6597(2) 0.52016(16) 0.12712(14) 0.0421(4) Uani 1 1 d .
C16 C 0.4798(2) 0.21104(15) 0.08561(15) 0.0437(4) Uani 1 1 d .
C26 C 0.26030(19) -0.16620(15) 0.41871(13) 0.0377(4) Uani 1 1 d .
C1 C 0.7231(2) 0.39680(16) 0.01698(13) 0.0420(4) Uani 1 1 d .
C5 C 0.5737(2) 0.41789(18) 0.26516(14) 0.0464(5) Uani 1 1 d .
H5 H 0.5536 0.3541 0.2944 0.056 Uiso 1 1 calc R
C32 C 0.2549(2) 0.20408(15) 0.41916(14) 0.0431(4) Uani 1 1 d .
C23 C 0.2567(2) 0.01204(15) 0.40109(14) 0.0410(4) Uani 1 1 d .
C10 C 0.8357(2) 0.41109(17) -0.14942(14) 0.0444(5) Uani 1 1 d .
C25 C 0.2439(2) -0.12029(17) 0.50372(14) 0.0451(5) Uani 1 1 d .
C31 C 0.2613(3) 0.11587(16) 0.35438(15) 0.0511(5) Uani 1 1 d .
H31A H 0.1825 0.1250 0.3273 0.061 Uiso 1 1 calc R
H31B H 0.3475 0.1178 0.3055 0.061 Uiso 1 1 calc R
C15 C 0.7583(2) 0.45094(18) -0.20761(15) 0.0475(5) Uani 1 1 d .
H15 H 0.6650 0.4341 -0.1979 0.057 Uiso 1 1 calc R
C17 C 0.3576(2) 0.26191(19) 0.13582(19) 0.0573(6) Uani 1 1 d .
H17 H 0.3577 0.3022 0.1861 0.069 Uiso 1 1 calc R
C2 C 0.7165(2) 0.49990(16) 0.03157(14) 0.0470(5) Uani 1 1 d .
H2 H 0.7444 0.5503 -0.0134 0.056 Uiso 1 1 calc R
C33 C 0.3754(2) 0.23257(19) 0.44060(16) 0.0516(5) Uani 1 1 d .
H33 H 0.4610 0.1964 0.4148 0.062 Uiso 1 1 calc R
C24 C 0.2416(3) -0.00959(17) 0.49021(14) 0.0502(5) Uani 1 1 d .
H24 H 0.2313 0.0396 0.5360 0.060 Uiso 1 1 calc R
C37 C 0.1296(2) 0.25949(18) 0.45820(16) 0.0512(5) Uani 1 1 d .
H37 H 0.0470 0.2413 0.4453 0.061 Uiso 1 1 calc R
C43 C 0.0106(2) -0.17864(18) 0.28216(17) 0.0530(5) Uani 1 1 d .
H43 H 0.0521 -0.2389 0.3013 0.064 Uiso 1 1 calc R
C8 C 0.6324(2) 0.61146(18) 0.17795(16) 0.0515(5) Uani 1 1 d .
H8 H 0.6514 0.6757 0.1494 0.062 Uiso 1 1 calc R
C27 C 0.2633(2) -0.27389(16) 0.40912(16) 0.0472(5) Uani 1 1 d .
H27 H 0.2727 -0.3041 0.3525 0.057 Uiso 1 1 calc R
C42 C -0.1318(3) -0.17154(19) 0.28765(18) 0.0578(6) Uani 1 1 d .
H42 H -0.1861 -0.2274 0.3113 0.069 Uiso 1 1 calc R
C11 C 0.9736(2) 0.4389(2) -0.16511(17) 0.0580(6) Uani 1 1 d .
H11 H 1.0272 0.4137 -0.1264 0.070 Uiso 1 1 calc R
C35 C 0.2459(3) 0.36877(18) 0.53700(16) 0.0536(5) Uani 1 1 d .
H35 H 0.2430 0.4240 0.5762 0.064 Uiso 1 1 calc R
C7 C 0.5769(2) 0.60527(19) 0.27099(16) 0.0531(5) Uani 1 1 d .
H7 H 0.5587 0.6658 0.3057 0.064 Uiso 1 1 calc R
C9 C 0.7735(3) 0.33933(18) -0.07130(15) 0.0539(5) Uani 1 1 d .
H9A H 0.6952 0.3058 -0.0840 0.065 Uiso 1 1 calc R
H9B H 0.8441 0.2854 -0.0660 0.065 Uiso 1 1 calc R
C30 C 0.2349(3) -0.1839(2) 0.58069(16) 0.0561(6) Uani 1 1 d .
H30 H 0.2263 -0.1546 0.6376 0.067 Uiso 1 1 calc R
C34 C 0.3708(3) 0.3135(2) 0.49934(16) 0.0563(6) Uani 1 1 d .
H34 H 0.4527 0.3308 0.5136 0.068 Uiso 1 1 calc R
C6 C 0.5479(2) 0.5099(2) 0.31337(15) 0.0531(5) Uani 1 1 d .
H6 H 0.5099 0.5078 0.3764 0.064 Uiso 1 1 calc R
C39 C 0.0299(3) -0.00667(18) 0.21700(17) 0.0563(6) Uani 1 1 d .
H39 H 0.0840 0.0491 0.1928 0.068 Uiso 1 1 calc R
C41 C -0.1951(3) -0.08380(19) 0.25895(17) 0.0532(5) Uani 1 1 d .
C36 C 0.1256(3) 0.34190(18) 0.51637(17) 0.0548(5) Uani 1 1 d .
H36 H 0.0407 0.3792 0.5416 0.066 Uiso 1 1 calc R
C14 C 0.8174(2) 0.51522(19) -0.27980(16) 0.0536(5) Uani 1 1 d .
H14 H 0.7640 0.5409 -0.3186 0.064 Uiso 1 1 calc R
C29 C 0.2387(2) -0.2898(2) 0.57134(18) 0.0582(6) Uani 1 1 d .
H29 H 0.2325 -0.3326 0.6223 0.070 Uiso 1 1 calc R
C28 C 0.2517(2) -0.33391(18) 0.48693(18) 0.0561(6) Uani 1 1 d .
H28 H 0.2527 -0.4060 0.4825 0.067 Uiso 1 1 calc R
C21 C 0.4795(3) 0.1495(2) 0.01216(17) 0.0609(6) Uani 1 1 d .
H21 H 0.5622 0.1148 -0.0211 0.073 Uiso 1 1 calc R
C40 C -0.1126(3) -0.0025(2) 0.2226(2) 0.0646(7) Uani 1 1 d .
H40 H -0.1537 0.0566 0.2014 0.077 Uiso 1 1 calc R
C13 C 0.9548(3) 0.5414(2) -0.29465(17) 0.0585(6) Uani 1 1 d .
H13 H 0.9949 0.5847 -0.3433 0.070 Uiso 1 1 calc R
C12 C 1.0327(3) 0.5030(2) -0.23675(18) 0.0657(7) Uani 1 1 d .
H12 H 1.1257 0.5205 -0.2462 0.079 Uiso 1 1 calc R
C20 C 0.3550(4) 0.1401(3) -0.0112(2) 0.0808(9) Uani 1 1 d .
H20 H 0.3544 0.0982 -0.0604 0.097 Uiso 1 1 calc R
C19 C 0.2316(3) 0.1913(3) 0.0364(2) 0.0795(9) Uani 1 1 d .
C18 C 0.2345(3) 0.2518(2) 0.1098(2) 0.0746(8) Uani 1 1 d .
H18 H 0.1517 0.2867 0.1427 0.090 Uiso 1 1 calc R
C44 C -0.3522(3) -0.0762(3) 0.2702(2) 0.0776(8) Uani 1 1 d .
H44A H -0.4004 -0.0656 0.3335 0.116 Uiso 1 1 calc R
H44B H -0.3803 -0.1395 0.2495 0.116 Uiso 1 1 calc R
H44C H -0.3759 -0.0186 0.2347 0.116 Uiso 1 1 calc R
C22 C 0.0964(5) 0.1821(5) 0.0085(3) 0.140(2) Uani 1 1 d .
H22A H 0.0185 0.2118 0.0550 0.210 Uiso 1 1 calc R
H22B H 0.0824 0.1099 0.0009 0.210 Uiso 1 1 calc R
H22C H 0.1025 0.2186 -0.0482 0.210 Uiso 1 1 calc R
N2 N 0.27203(17) -0.08447(12) 0.35368(11) 0.0386(3) Uani 1 1 d .
N1 N 0.67316(18) 0.34603(13) 0.10295(11) 0.0410(4) Uani 1 1 d .
O3 O 0.33058(17) -0.20174(12) 0.22080(11) 0.0528(4) Uani 1 1 d .
O4 O 0.33274(17) -0.01199(12) 0.19524(10) 0.0514(4) Uani 1 1 d .
O1 O 0.61160(19) 0.20122(13) 0.21354(11) 0.0590(4) Uani 1 1 d .
O2 O 0.74539(17) 0.16216(13) 0.05625(13) 0.0610(4) Uani 1 1 d .

loop_
_atom_site_aniso_label
_atom_site_aniso_U_11
_atom_site_aniso_U_22
_atom_site_aniso_U_33
_atom_site_aniso_U_23
_atom_site_aniso_U_13
_atom_site_aniso_U_12
S2 0.0427(3) 0.0422(3) 0.0342(2) -0.00150(18) -0.00732(19) -0.0049(2)
S1 0.0459(3) 0.0375(3) 0.0492(3) 0.0094(2) -0.0135(2) -0.0027(2)
C38 0.0467(11) 0.0394(10) 0.0354(9) 0.0003(7) -0.0135(8) -0.0041(8)
C4 0.0353(9) 0.0435(10) 0.0400(10) 0.0029(8) -0.0137(8) -0.0069(8)
C3 0.0409(10) 0.0435(10) 0.0430(10) 0.0038(8) -0.0126(8) -0.0070(8)
C16 0.0445(11) 0.0362(10) 0.0499(11) 0.0091(8) -0.0112(9) -0.0086(8)
C26 0.0338(9) 0.0400(10) 0.0397(10) 0.0048(8) -0.0103(7) -0.0031(7)
C1 0.0452(11) 0.0431(10) 0.0382(10) 0.0061(8) -0.0108(8) -0.0108(9)
C5 0.0447(11) 0.0537(12) 0.0420(10) 0.0076(9) -0.0120(9) -0.0109(9)
C32 0.0514(12) 0.0355(10) 0.0436(10) 0.0048(8) -0.0140(9) -0.0073(8)
C23 0.0464(11) 0.0375(10) 0.0406(10) -0.0004(8) -0.0129(8) -0.0068(8)
C10 0.0473(11) 0.0460(11) 0.0375(10) -0.0026(8) -0.0060(8) -0.0076(9)
C25 0.0473(11) 0.0472(11) 0.0419(10) 0.0066(9) -0.0134(9) -0.0072(9)
C31 0.0715(15) 0.0407(11) 0.0445(11) 0.0026(9) -0.0208(10) -0.0065(10)
C15 0.0403(11) 0.0546(12) 0.0472(11) -0.0030(9) -0.0096(9) -0.0076(9)
C17 0.0486(13) 0.0483(12) 0.0726(16) 0.0055(11) -0.0120(11) -0.0032(10)
C2 0.0559(12) 0.0434(11) 0.0402(10) 0.0079(8) -0.0085(9) -0.0121(9)
C33 0.0430(11) 0.0566(13) 0.0531(12) -0.0031(10) -0.0082(9) -0.0049(10)
C24 0.0674(14) 0.0454(11) 0.0398(10) -0.0012(9) -0.0167(10) -0.0083(10)
C37 0.0481(12) 0.0481(12) 0.0621(14) 0.0028(10) -0.0222(10) -0.0065(10)
C43 0.0514(12) 0.0440(11) 0.0655(14) 0.0132(10) -0.0196(11) -0.0029(10)
C8 0.0532(13) 0.0436(11) 0.0571(13) -0.0002(9) -0.0128(10) -0.0066(10)
C27 0.0445(11) 0.0402(10) 0.0566(12) 0.0032(9) -0.0131(9) -0.0018(9)
C42 0.0515(13) 0.0556(13) 0.0693(15) 0.0162(11) -0.0206(11) -0.0120(11)
C11 0.0459(12) 0.0765(16) 0.0535(13) 0.0118(12) -0.0168(10) -0.0056(11)
C35 0.0700(15) 0.0434(11) 0.0474(12) -0.0001(9) -0.0136(11) -0.0128(11)
C7 0.0498(12) 0.0553(13) 0.0533(13) -0.0103(10) -0.0113(10) -0.0043(10)
C9 0.0675(15) 0.0489(12) 0.0424(11) 0.0007(9) -0.0072(10) -0.0129(11)
C30 0.0603(14) 0.0679(15) 0.0439(11) 0.0150(10) -0.0194(10) -0.0137(12)
C34 0.0523(13) 0.0652(15) 0.0545(13) 0.0004(11) -0.0155(10) -0.0232(11)
C6 0.0484(12) 0.0697(15) 0.0407(11) -0.0031(10) -0.0095(9) -0.0093(11)
C39 0.0621(14) 0.0478(12) 0.0664(15) 0.0160(11) -0.0298(12) -0.0105(11)
C41 0.0503(12) 0.0583(13) 0.0569(13) -0.0022(10) -0.0244(10) -0.0013(10)
C36 0.0561(13) 0.0455(12) 0.0607(14) -0.0018(10) -0.0133(11) 0.0044(10)
C14 0.0509(13) 0.0626(14) 0.0486(12) 0.0056(10) -0.0161(10) -0.0031(11)
C29 0.0481(12) 0.0644(15) 0.0632(15) 0.0297(12) -0.0178(11) -0.0094(11)
C28 0.0477(12) 0.0426(11) 0.0780(17) 0.0167(11) -0.0179(11) -0.0030(10)
C21 0.0681(16) 0.0640(15) 0.0505(13) 0.0042(11) -0.0126(11) -0.0195(12)
C40 0.0699(16) 0.0498(13) 0.0867(18) 0.0135(12) -0.0445(15) -0.0017(12)
C13 0.0510(13) 0.0702(16) 0.0492(12) 0.0128(11) -0.0037(10) -0.0112(11)
C12 0.0402(12) 0.091(2) 0.0640(15) 0.0150(14) -0.0098(11) -0.0161(12)
C20 0.089(2) 0.103(2) 0.0623(16) 0.0180(16) -0.0330(16) -0.0439(19)
C19 0.0686(18) 0.100(2) 0.084(2) 0.0463(18) -0.0400(16) -0.0393(17)
C18 0.0451(13) 0.0769(19) 0.098(2) 0.0291(17) -0.0141(14) -0.0046(13)
C44 0.0539(15) 0.085(2) 0.100(2) 0.0050(17) -0.0326(15) -0.0001(14)
C22 0.095(3) 0.216(5) 0.138(4) 0.074(4) -0.073(3) -0.069(3)
N2 0.0441(9) 0.0364(8) 0.0359(8) 0.0011(6) -0.0117(7) -0.0035(7)
N1 0.0451(9) 0.0404(9) 0.0381(8) 0.0060(7) -0.0107(7) -0.0095(7)
O3 0.0548(9) 0.0509(9) 0.0496(8) -0.0118(7) -0.0093(7) 0.0054(7)
O4 0.0566(9) 0.0566(9) 0.0384(7) 0.0057(6) -0.0056(7) -0.0160(7)
O1 0.0767(11) 0.0524(9) 0.0526(9) 0.0197(7) -0.0257(8) -0.0095(8)
O2 0.0500(9) 0.0485(9) 0.0771(11) 0.0078(8) -0.0063(8) 0.0057(7)

loop_
_atom_type_symbol
_atom_type_description
_atom_type_scat_dispersion_real
_atom_type_scat_dispersion_imag
_atom_type_scat_source
C C 0.0033 0.0016 'International Tables Vol C Tables 4.2.6.8 and 6.1.1.4'
H H 0.0000 0.0000 'International Tables Vol C Tables 4.2.6.8 and 6.1.1.4'
N N 0.0061 0.0033 'International Tables Vol C Tables 4.2.6.8 and 6.1.1.4'
O O 0.0106 0.0060 'International Tables Vol C Tables 4.2.6.8 and 6.1.1.4'
S S 0.1246 0.1234 'International Tables Vol C Tables 4.2.6.8 and 6.1.1.4'

loop_
_geom_angle_atom_site_label_1
_geom_angle_atom_site_label_2
_geom_angle_atom_site_label_3
_geom_angle
O4 S2 O3 119.86(10)
O4 S2 N2 107.27(9)
O3 S2 N2 105.45(9)
O4 S2 C38 109.07(10)
O3 S2 C38 109.35(10)
N2 S2 C38 104.75(9)
O2 S1 O1 119.19(11)
O2 S1 N1 107.44(9)
O1 S1 N1 105.99(9)
O2 S1 C16 108.41(11)
O1 S1 C16 109.61(10)
N1 S1 C16 105.31(9)
C43 C38 C39 120.3(2)
C43 C38 S2 120.04(16)
C39 C38 S2 119.63(17)
C5 C4 C3 121.41(19)
C5 C4 N1 131.62(19)
C3 C4 N1 106.96(16)
C8 C3 C4 119.73(19)
C8 C3 C2 132.8(2)
C4 C3 C2 107.51(18)
C17 C16 C21 120.9(2)
C17 C16 S1 119.45(18)
C21 C16 S1 119.62(18)
C27 C26 C25 121.58(19)
C27 C26 N2 131.36(19)
C25 C26 N2 107.05(17)
C2 C1 N1 108.25(18)
C2 C1 C9 128.67(19)
N1 C1 C9 123.08(18)
C6 C5 C4 117.3(2)
C6 C5 H5 121.4
C4 C5 H5 121.4
C37 C32 C33 118.1(2)
C37 C32 C31 121.2(2)
C33 C32 C31 120.6(2)
C24 C23 N2 107.88(17)
C24 C23 C31 128.88(19)
N2 C23 C31 123.22(17)
C11 C10 C15 117.9(2)
C11 C10 C9 120.4(2)
C15 C10 C9 121.7(2)
C26 C25 C30 119.3(2)
C26 C25 C24 107.51(18)
C30 C25 C24 133.2(2)
C23 C31 C32 112.11(17)
C23 C31 H31A 109.2
C32 C31 H31A 109.2
C23 C31 H31B 109.2
C32 C31 H31B 109.2
H31A C31 H31B 107.9
C14 C15 C10 121.0(2)
C14 C15 H15 119.5
C10 C15 H15 119.5
C16 C17 C18 118.5(3)
C16 C17 H17 120.7
C18 C17 H17 120.7
C1 C2 C3 109.44(18)
C1 C2 H2 125.3
C3 C2 H2 125.3
C34 C33 C32 121.1(2)
C34 C33 H33 119.5
C32 C33 H33 119.5
C23 C24 C25 109.40(19)
C23 C24 H24 125.3
C25 C24 H24 125.3
C32 C37 C36 120.7(2)
C32 C37 H37 119.7
C36 C37 H37 119.7
C38 C43 C42 119.1(2)
C38 C43 H43 120.4
C42 C43 H43 120.4
C7 C8 C3 118.9(2)
C7 C8 H8 120.5
C3 C8 H8 120.5
C28 C27 C26 117.4(2)
C28 C27 H27 121.3
C26 C27 H27 121.3
C41 C42 C43 121.5(2)
C41 C42 H42 119.3
C43 C42 H42 119.3
C12 C11 C10 121.2(2)
C12 C11 H11 119.4
C10 C11 H11 119.4
C36 C35 C34 119.4(2)
C36 C35 H35 120.3
C34 C35 H35 120.3
C8 C7 C6 120.6(2)
C8 C7 H7 119.7
C6 C7 H7 119.7
C1 C9 C10 111.63(18)
C1 C9 H9A 109.3
C10 C9 H9A 109.3
C1 C9 H9B 109.3
C10 C9 H9B 109.3
H9A C9 H9B 108.0
C29 C30 C25 119.2(2)
C29 C30 H30 120.4
C25 C30 H30 120.4
C33 C34 C35 120.3(2)
C33 C34 H34 119.8
C35 C34 H34 119.8
C7 C6 C5 122.0(2)
C7 C6 H6 119.0
C5 C6 H6 119.0
C40 C39 C38 119.1(2)
C40 C39 H39 120.5
C38 C39 H39 120.5
C42 C41 C40 118.5(2)
C42 C41 C44 120.3(2)
C40 C41 C44 121.2(2)
C35 C36 C37 120.4(2)
C35 C36 H36 119.8
C37 C36 H36 119.8
C13 C14 C15 120.2(2)
C13 C14 H14 119.9
C15 C14 H14 119.9
C30 C29 C28 120.7(2)
C30 C29 H29 119.6
C28 C29 H29 119.6
C27 C28 C29 121.8(2)
C27 C28 H28 119.1
C29 C28 H28 119.1
C16 C21 C20 119.1(3)
C16 C21 H21 120.4
C20 C21 H21 120.4
C41 C40 C39 121.5(2)
C41 C40 H40 119.3
C39 C40 H40 119.3
C14 C13 C12 119.4(2)
C14 C13 H13 120.3
C12 C13 H13 120.3
C11 C12 C13 120.2(2)
C11 C12 H12 119.9
C13 C12 H12 119.9
C19 C20 C21 121.5(3)
C19 C20 H20 119.3
C21 C20 H20 119.3
C20 C19 C18 118.3(3)
C20 C19 C22 120.8(4)
C18 C19 C22 120.9(4)
C19 C18 C17 121.7(3)
C19 C18 H18 119.2
C17 C18 H18 119.2
C41 C44 H44A 109.5
C41 C44 H44B 109.5
H44A C44 H44B 109.5
C41 C44 H44C 109.5
H44A C44 H44C 109.5
H44B C44 H44C 109.5
C19 C22 H22A 109.5
C19 C22 H22B 109.5
H22A C22 H22B 109.5
C19 C22 H22C 109.5
H22A C22 H22C 109.5
H22B C22 H22C 109.5
C26 N2 C23 108.10(15)
C26 N2 S2 124.56(13)
C23 N2 S2 126.19(13)
C1 N1 C4 107.80(16)
C1 N1 S1 125.70(14)
C4 N1 S1 125.16(13)

loop_
_geom_bond_atom_site_label_1
_geom_bond_atom_site_label_2
_geom_bond_distance
S2 O4 1.4215(15)
S2 O3 1.4226(16)
S2 N2 1.6678(16)
S2 C38 1.752(2)
S1 O2 1.4131(17)
S1 O1 1.4227(16)
S1 N1 1.6672(17)
S1 C16 1.753(2)
C38 C43 1.384(3)
C38 C39 1.382(3)
C4 C5 1.389(3)
C4 C3 1.398(3)
C4 N1 1.421(3)
C3 C8 1.390(3)
C3 C2 1.431(3)
C16 C17 1.377(3)
C16 C21 1.380(3)
C26 C27 1.392(3)
C26 C25 1.395(3)
C26 N2 1.414(2)
C1 C2 1.343(3)
C1 N1 1.425(2)
C1 C9 1.493(3)
C5 C6 1.378(3)
C5 H5 0.9300
C32 C37 1.380(3)
C32 C33 1.384(3)
C32 C31 1.503(3)
C23 C24 1.345(3)
C23 N2 1.427(2)
C23 C31 1.495(3)
C10 C11 1.384(3)
C10 C15 1.383(3)
C10 C9 1.506(3)
C25 C30 1.398(3)
C25 C24 1.432(3)
C31 H31A 0.9700
C31 H31B 0.9700
C15 C14 1.379(3)
C15 H15 0.9300
C17 C18 1.386(4)
C17 H17 0.9300
C2 H2 0.9300
C33 C34 1.374(3)
C33 H33 0.9300
C24 H24 0.9300
C37 C36 1.385(3)
C37 H37 0.9300
C43 C42 1.382(3)
C43 H43 0.9300
C8 C7 1.374(3)
C8 H8 0.9300
C27 C28 1.379(3)
C27 H27 0.9300
C42 C41 1.374(3)
C42 H42 0.9300
C11 C12 1.372(3)
C11 H11 0.9300
C35 C36 1.369(3)
C35 C34 1.373(4)
C35 H35 0.9300
C7 C6 1.381(3)
C7 H7 0.9300
C9 H9A 0.9700
C9 H9B 0.9700
C30 C29 1.368(4)
C30 H30 0.9300
C34 H34 0.9300
C6 H6 0.9300
C39 C40 1.382(4)
C39 H39 0.9300
C41 C40 1.378(4)
C41 C44 1.510(3)
C36 H36 0.9300
C14 C13 1.375(3)
C14 H14 0.9300
C29 C28 1.382(4)
C29 H29 0.9300
C28 H28 0.9300
C21 C20 1.377(4)
C21 H21 0.9300
C40 H40 0.9300
C13 C12 1.377(4)
C13 H13 0.9300
C12 H12 0.9300
C20 C19 1.375(5)
C20 H20 0.9300
C19 C18 1.378(5)
C19 C22 1.513(4)
C18 H18 0.9300
C44 H44A 0.9600
C44 H44B 0.9600
C44 H44C 0.9600
C22 H22A 0.9600
C22 H22B 0.9600
C22 H22C 0.9600
